data_2204879
loop_
_publ_author_name
'Yong-Qin Wei'
'Zhang-Feng Zhou'
'Bo-Tao Zhuang'
'Ke-Chen Wu'
'Cai-Ping Liu'
'Ming-Xi Zhang'

_publ_section_title
;The mixed-ligand copper(II) complex
 (2,2'-bipyridine)[1-ethyl-6-fluoro-1,4-dihydro-4-oxo-7-(piperazin-4-ium-1-yl)quinoline-3-carboxylato]nitratocopper(II)
 nitrate dihydrate
;
_journal_issue 1
_journal_name_full 'Acta Crystallographica Section E'
_journal_page_first m66
_journal_page_last m68
_journal_paper_doi 10.1107/S1600536804031861
_journal_volume 61
_journal_year 2005
_chemical_formula_iupac '[Cu (C16 H18 F N3 O3) (N O3) (C10 H8 N2)] (N O3), 2H2 O'
_chemical_formula_moiety 'C26 H26 Cu F N6 O6 +, N O3 -, 2H2 O'
_chemical_formula_sum 'C26 H30 Cu F N7 O11'
_chemical_formula_weight 699.12
_chemical_name_systematic
;
(2,2'-bipyridine)[1-ethyl-6-fluoro-1,4-dihydro-4-oxo-7-(piperazin-4-ium-
1-yl)quinoline-3-carboxylato]nitratocopper(II) nitrate dihydrate
;
_space_group_IT_number 14
_symmetry_cell_setting monoclinic
_symmetry_space_group_name_Hall '-P 2yn'
_symmetry_space_group_name_H-M 'P 1 21/n 1'
_atom_sites_solution_hydrogens geom
_atom_sites_solution_primary direct
_atom_sites_solution_secondary difmap
_audit_creation_method SHELXL-97
_cell_angle_alpha 90.00
_cell_angle_beta 93.173(3)
_cell_angle_gamma 90.00
_cell_formula_units_Z 4
_cell_length_a 13.9080(8)
_cell_length_b 13.8441(8)
_cell_length_c 14.4835(9)
_cell_measurement_reflns_used 6954
_cell_measurement_temperature 130
_cell_measurement_theta_max 25.03
_cell_measurement_theta_min 1.47
_cell_volume 2784.4(3)
_computing_cell_refinement CrystalClear
_computing_data_collection 'CrystalClear (Rigaku/MSC, 2004)'
_computing_data_reduction CrystalClear
_computing_molecular_graphics 'ORTEP-3 for Windows (Farrugia, 1997)'
_computing_publication_material SHELXL97
_computing_structure_refinement 'SHELXL97 (Sheldrick, 1997)'
_computing_structure_solution 'SHELXS97 (Sheldrick, 1997)'
_diffrn_ambient_temperature 130
_diffrn_measured_fraction_theta_full 0.996
_diffrn_measured_fraction_theta_max 0.996
_diffrn_measurement_device_type 'Rigaku Mercury CCD'
_diffrn_measurement_method '\w scans'
_diffrn_radiation_monochromator Graphite
_diffrn_radiation_source RX
_diffrn_radiation_type 'Mo K\a'
_diffrn_radiation_wavelength 0.71073
_diffrn_reflns_av_R_equivalents 0.0265
_diffrn_reflns_av_sigmaI/netI 0.0236
_diffrn_reflns_limit_h_max 15
_diffrn_reflns_limit_h_min -16
_diffrn_reflns_limit_k_max 16
_diffrn_reflns_limit_k_min -16
_diffrn_reflns_limit_l_max 17
_diffrn_reflns_limit_l_min -16
_diffrn_reflns_number 17478
_diffrn_reflns_theta_full 25.03
_diffrn_reflns_theta_max 25.03
_diffrn_reflns_theta_min 2.04
_diffrn_standards_decay_% 0
_diffrn_standards_interval_count 0
_diffrn_standards_interval_time 0
_diffrn_standards_number 0
_exptl_absorpt_coefficient_mu 0.868
_exptl_absorpt_correction_T_max 0.852
_exptl_absorpt_correction_T_min 0.770
_exptl_absorpt_correction_type multi-scan
_exptl_absorpt_process_details '(Blessing, 1995)'
_exptl_crystal_colour Blue
_exptl_crystal_density_diffrn 1.668
_exptl_crystal_density_method 'not measured'
_exptl_crystal_description Prism
_exptl_crystal_F_000 1444
_exptl_crystal_size_max 0.32
_exptl_crystal_size_mid 0.20
_exptl_crystal_size_min 0.15
_refine_diff_density_max 0.444
_refine_diff_density_min -0.288
_refine_ls_extinction_method none
_refine_ls_goodness_of_fit_ref 1.087
_refine_ls_hydrogen_treatment mixed
_refine_ls_matrix_type full
_refine_ls_number_parameters 428
_refine_ls_number_reflns 4902
_refine_ls_number_restraints 6
_refine_ls_restrained_S_all 1.087
_refine_ls_R_factor_all 0.0380
_refine_ls_R_factor_gt 0.0340
_refine_ls_shift/su_max 0.001
_refine_ls_shift/su_mean 0.000
_refine_ls_structure_factor_coef Fsqd
_refine_ls_weighting_details 'calc w=1/[\s^2^(Fo^2^)+(0.0385P)^2^+2.0954P] where P=(Fo^2^+2Fc^2^)/3'
_refine_ls_weighting_scheme calc
_refine_ls_wR_factor_gt 0.0782
_refine_ls_wR_factor_ref 0.0805
_reflns_number_gt 4561
_reflns_number_total 4902
_reflns_threshold_expression I>2\s(I)
_cod_data_source_file dn6179.cif
_cod_data_source_block I
_cod_depositor_comments
;
The following automatic conversions were performed:
'_symmetry_cell_setting' value 'Monoclinic' changed to 'monoclinic'
according to '/home/saulius/struct/CIF-dictionaries/cif_core.dic'
dictionary named 'cif_core.dic' version 2.4.1 from
2010-06-29.

'_exptl_absorpt_correction_type' value 'Multi-scan' changed
to 'multi-scan' according to
'/home/saulius/struct/CIF-dictionaries/cif_core.dic' dictionary named
'cif_core.dic' version 2.4.1 from 2010-06-29.

Automatic conversion script
Id: cif_fix_enum 1527 2010-12-29 10:47:43Z saulius 

The following automatic conversions were performed:

'_symmetry_cell_setting' value 'Monoclinic' changed to 'monoclinic'
according to /home/saulius/struct/CIF-dictionaries/cif_core.dic
dictionary named 'cif_core.dic' version 2.4.1 from
2010-06-29.

'_exptl_absorpt_correction_type' value 'Multi-scan'
changed to 'multi-scan' according to
/home/saulius/struct/CIF-dictionaries/cif_core.dic dictionary named
'cif_core.dic' version 2.4.1 from 2010-06-29.

Automatic conversion script
Id: cif_fix_values 1715 2011-07-08 13:25:40Z adriana 
;
_cod_original_sg_symbol_H-M 'P 21/n'
_cod_original_formula_sum 'C26 H30 Cu1 F1 N7 O11'
_cod_database_code 2204879
_cod_database_fobs_code 2204879

loop_
_symmetry_equiv_pos_as_xyz
'x, y, z'
'-x+1/2, y+1/2, -z+1/2'
'-x, -y, -z'
'x-1/2, -y-1/2, z-1/2'

loop_
_atom_site_label
_atom_site_fract_x
_atom_site_fract_y
_atom_site_fract_z
_atom_site_U_iso_or_equiv
_atom_site_adp_type
_atom_site_calc_flag
_atom_site_refinement_flags
_atom_site_occupancy
_atom_site_type_symbol
Cu 0.562304(17) 0.619036(18) 0.478556(17) 0.01392(9) Uani d . 1 Cu
O1 0.62037(10) 0.53634(11) 0.22056(10) 0.0183(3) Uani d . 1 O
O2 0.61922(10) 0.57102(10) 0.36969(10) 0.0170(3) Uani d . 1 O
O3 0.43599(10) 0.57074(10) 0.44121(10) 0.0161(3) Uani d . 1 O
O4 0.52470(12) 0.76620(11) 0.40022(12) 0.0280(4) Uani d . 1 O
O5 0.45063(15) 0.87282(15) 0.48047(15) 0.0457(5) Uani d . 1 O
O6 0.60499(15) 0.87512(15) 0.4789(2) 0.0655(8) Uani d . 1 O
O7 0.58529(15) 0.70766(15) -0.00621(16) 0.0507(6) Uani d . 1 O
O8 0.71344(12) 0.75584(14) 0.07310(14) 0.0371(5) Uani d . 1 O
O9 0.57868(13) 0.74306(14) 0.13846(15) 0.0416(5) Uani d . 1 O
O10 0.69350(13) 0.78801(15) 0.30013(15) 0.0400(5) Uani d D 1 O
H3 0.652(2) 0.782(2) 0.3414(16) 0.060 Uiso d D 1 H
H4 0.672(2) 0.763(2) 0.2495(14) 0.060 Uiso d D 1 H
O11 0.22285(15) 0.30834(17) 0.10471(13) 0.0441(5) Uani d D 1 O
H1 0.1639(13) 0.315(3) 0.088(2) 0.066 Uiso d D 1 H
H2 0.253(2) 0.293(3) 0.0567(18) 0.066 Uiso d D 1 H
F 0.08296(8) 0.56467(10) 0.45241(9) 0.0228(3) Uani d . 1 F
N1 0.52094(12) 0.65893(12) 0.60288(12) 0.0150(4) Uani d . 1 N
N2 0.68982(12) 0.66130(12) 0.53459(12) 0.0147(4) Uani d . 1 N
N3 0.33287(12) 0.55211(12) 0.17020(12) 0.0134(4) Uani d . 1 N
N4 0.00350(12) 0.54694(12) 0.27594(12) 0.0144(4) Uani d . 1 N
N5 -0.19135(12) 0.49231(13) 0.22420(13) 0.0170(4) Uani d . 1 N
H5A -0.2546 0.5056 0.2259 0.020 Uiso calc R 1 H
H5B -0.1853 0.4372 0.1921 0.020 Uiso calc R 1 H
N6 0.52750(16) 0.83850(15) 0.45415(15) 0.0310(5) Uani d . 1 N
N7 0.62535(14) 0.73499(14) 0.06818(17) 0.0305(5) Uani d . 1 N
C 0.57650(14) 0.55691(14) 0.29068(15) 0.0140(4) Uani d . 1 C
C1 0.43070(15) 0.66242(15) 0.62983(15) 0.0174(4) Uani d . 1 C
H1A 0.3802 0.6512 0.5863 0.021 Uiso calc R 1 H
C2 0.40970(15) 0.68210(15) 0.72017(16) 0.0200(5) Uani d . 1 C
H2A 0.3462 0.6847 0.7371 0.024 Uiso calc R 1 H
C3 0.48510(16) 0.69787(16) 0.78483(16) 0.0210(5) Uani d . 1 C
H3A 0.4728 0.7096 0.8463 0.025 Uiso calc R 1 H
C4 0.57916(16) 0.69613(15) 0.75753(16) 0.0197(5) Uani d . 1 C
H4A 0.6306 0.7070 0.8001 0.024 Uiso calc R 1 H
C5 0.59483(14) 0.67778(14) 0.66552(15) 0.0154(4) Uani d . 1 C
C6 0.69033(14) 0.67995(14) 0.62599(15) 0.0152(4) Uani d . 1 C
C7 0.77532(15) 0.70300(15) 0.67701(16) 0.0181(5) Uani d . 1 C
H7 0.7754 0.7136 0.7404 0.022 Uiso calc R 1 H
C8 0.85931(15) 0.70970(15) 0.63089(17) 0.0212(5) Uani d . 1 C
H8 0.9169 0.7249 0.6633 0.025 Uiso calc R 1 H
C9 0.85797(15) 0.69385(15) 0.53655(16) 0.0211(5) Uani d . 1 C
H9 0.9140 0.6994 0.5047 0.025 Uiso calc R 1 H
C10 0.77136(15) 0.66953(15) 0.49036(16) 0.0178(5) Uani d . 1 C
H10 0.7699 0.6586 0.4269 0.021 Uiso calc R 1 H
C11 0.40758(14) 0.56619(14) 0.35561(14) 0.0127(4) Uani d . 1 C
C12 0.46850(14) 0.56168(14) 0.28045(14) 0.0135(4) Uani d . 1 C
C13 0.42764(14) 0.55474(14) 0.19178(15) 0.0136(4) Uani d . 1 C
H13 0.4689 0.5517 0.1435 0.016 Uiso calc R 1 H
C14 0.29396(15) 0.54690(17) 0.07233(15) 0.0192(5) Uani d . 1 C
H14A 0.2545 0.6035 0.0592 0.023 Uiso calc R 1 H
H14B 0.2526 0.4907 0.0654 0.023 Uiso calc R 1 H
C15 0.36985(16) 0.54099(18) 0.00173(16) 0.0245(5) Uani d . 1 C
H15A 0.4120 0.5958 0.0085 0.037 Uiso calc R 1 H
H15B 0.3393 0.5408 -0.0594 0.037 Uiso calc R 1 H
H15C 0.4065 0.4827 0.0112 0.037 Uiso calc R 1 H
C16 0.26802(14) 0.55496(14) 0.24086(15) 0.0132(4) Uani d . 1 C
C17 0.16791(14) 0.55027(14) 0.22062(15) 0.0146(4) Uani d . 1 C
H17 0.1443 0.5467 0.1594 0.018 Uiso calc R 1 H
C18 0.10407(14) 0.55093(14) 0.29101(15) 0.0140(4) Uani d . 1 C
C19 0.14420(14) 0.55912(15) 0.38257(15) 0.0156(4) Uani d . 1 C
C20 0.23995(14) 0.56389(14) 0.40378(15) 0.0145(4) Uani d . 1 C
H20 0.2628 0.5689 0.4652 0.017 Uiso calc R 1 H
C21 0.30505(14) 0.56131(14) 0.33281(14) 0.0136(4) Uani d . 1 C
C22 -0.03389(14) 0.55877(16) 0.18016(15) 0.0180(5) Uani d . 1 C
H22A -0.0180 0.5022 0.1445 0.022 Uiso calc R 1 H
H22B -0.0039 0.6145 0.1530 0.022 Uiso calc R 1 H
C23 -0.14260(15) 0.57235(16) 0.17615(16) 0.0206(5) Uani d . 1 C
H23A -0.1578 0.6333 0.2049 0.025 Uiso calc R 1 H
H23B -0.1667 0.5748 0.1121 0.025 Uiso calc R 1 H
C24 -0.14969(14) 0.47853(16) 0.32014(15) 0.0193(5) Uani d . 1 C
H24A -0.1793 0.4230 0.3480 0.023 Uiso calc R 1 H
H24B -0.1626 0.5350 0.3571 0.023 Uiso calc R 1 H
C25 -0.04228(14) 0.46305(15) 0.31838(15) 0.0175(5) Uani d . 1 C
H25A -0.0152 0.4541 0.3810 0.021 Uiso calc R 1 H
H25B -0.0295 0.4052 0.2833 0.021 Uiso calc R 1 H

loop_
_atom_site_aniso_label
_atom_site_aniso_U_11
_atom_site_aniso_U_22
_atom_site_aniso_U_33
_atom_site_aniso_U_12
_atom_site_aniso_U_13
_atom_site_aniso_U_23
Cu 0.00881(14) 0.01823(15) 0.01447(15) -0.00076(9) -0.00171(10) -0.00140(10)
O1 0.0107(7) 0.0280(8) 0.0164(8) 0.0018(6) 0.0013(6) -0.0020(6)
O2 0.0104(7) 0.0242(8) 0.0163(8) 0.0008(6) -0.0008(6) -0.0029(6)
O3 0.0113(7) 0.0226(8) 0.0142(8) -0.0025(6) -0.0010(6) 0.0005(6)
O4 0.0365(10) 0.0202(8) 0.0265(10) -0.0017(7) -0.0055(7) -0.0019(7)
O5 0.0428(12) 0.0521(13) 0.0425(12) -0.0001(10) 0.0063(9) -0.0209(10)
O6 0.0395(12) 0.0416(12) 0.110(2) 0.0047(9) -0.0451(13) -0.0234(12)
O7 0.0402(11) 0.0486(12) 0.0611(15) -0.0008(9) -0.0181(10) -0.0166(11)
O8 0.0169(9) 0.0499(11) 0.0444(12) -0.0032(8) 0.0008(8) -0.0048(9)
O9 0.0242(10) 0.0387(11) 0.0631(14) 0.0042(8) 0.0141(9) -0.0007(10)
O10 0.0277(10) 0.0478(12) 0.0443(12) -0.0063(8) -0.0004(9) 0.0242(10)
O11 0.0400(12) 0.0631(14) 0.0285(11) 0.0060(10) -0.0030(9) -0.0052(10)
F 0.0129(6) 0.0399(8) 0.0159(7) -0.0028(5) 0.0040(5) -0.0045(6)
N1 0.0135(9) 0.0135(8) 0.0178(10) 0.0000(7) -0.0002(7) -0.0007(7)
N2 0.0118(9) 0.0137(8) 0.0184(10) 0.0000(7) -0.0017(7) -0.0005(7)
N3 0.0100(8) 0.0160(9) 0.0140(9) 0.0003(6) -0.0006(7) 0.0005(7)
N4 0.0096(8) 0.0174(9) 0.0161(9) -0.0012(7) -0.0003(7) 0.0016(7)
N5 0.0064(8) 0.0191(9) 0.0254(10) 0.0003(7) -0.0003(7) -0.0011(8)
N6 0.0383(13) 0.0243(11) 0.0287(12) -0.0009(9) -0.0141(10) 0.0043(9)
N7 0.0225(11) 0.0225(10) 0.0465(14) 0.0053(8) 0.0008(10) -0.0004(10)
C 0.0115(10) 0.0129(10) 0.0173(11) 0.0012(7) -0.0018(8) 0.0002(8)
C1 0.0136(10) 0.0152(10) 0.0232(12) -0.0014(8) -0.0016(9) -0.0004(9)
C2 0.0150(11) 0.0172(11) 0.0283(13) 0.0002(8) 0.0041(9) -0.0022(9)
C3 0.0265(12) 0.0198(11) 0.0169(12) 0.0010(9) 0.0041(9) -0.0025(9)
C4 0.0195(11) 0.0192(11) 0.0198(12) -0.0003(8) -0.0033(9) -0.0036(9)
C5 0.0144(10) 0.0107(10) 0.0207(12) 0.0000(8) -0.0026(8) -0.0006(8)
C6 0.0152(10) 0.0107(10) 0.0191(12) 0.0013(8) -0.0035(8) 0.0008(8)
C7 0.0178(11) 0.0171(10) 0.0187(12) 0.0009(8) -0.0052(9) -0.0023(9)
C8 0.0132(11) 0.0173(11) 0.0322(14) -0.0004(8) -0.0066(9) -0.0008(10)
C9 0.0138(11) 0.0201(11) 0.0294(13) 0.0000(8) 0.0007(9) 0.0029(9)
C10 0.0148(11) 0.0175(11) 0.0212(12) 0.0013(8) 0.0007(9) -0.0001(9)
C11 0.0133(10) 0.0103(9) 0.0142(11) -0.0009(7) -0.0024(8) 0.0010(8)
C12 0.0093(10) 0.0135(10) 0.0177(11) -0.0003(7) -0.0004(8) -0.0011(8)
C13 0.0108(10) 0.0145(10) 0.0159(11) 0.0008(8) 0.0029(8) 0.0002(8)
C14 0.0146(11) 0.0284(12) 0.0142(11) 0.0005(9) -0.0023(8) -0.0017(9)
C15 0.0159(11) 0.0418(14) 0.0156(12) -0.0006(10) -0.0006(9) -0.0040(10)
C16 0.0114(10) 0.0124(10) 0.0156(11) -0.0010(7) 0.0006(8) 0.0007(8)
C17 0.0133(10) 0.0161(10) 0.0143(11) -0.0004(8) -0.0016(8) -0.0010(8)
C18 0.0110(10) 0.0111(9) 0.0197(11) -0.0002(7) -0.0006(8) 0.0012(8)
C19 0.0123(10) 0.0190(11) 0.0160(11) -0.0004(8) 0.0049(8) -0.0007(8)
C20 0.0144(10) 0.0159(10) 0.0130(11) -0.0004(8) -0.0017(8) -0.0016(8)
C21 0.0129(10) 0.0105(10) 0.0172(11) -0.0008(7) -0.0003(8) 0.0005(8)
C22 0.0119(10) 0.0230(11) 0.0188(12) -0.0010(8) -0.0009(8) 0.0016(9)
C23 0.0130(11) 0.0244(12) 0.0241(13) -0.0003(8) -0.0021(9) 0.0046(10)
C24 0.0113(10) 0.0253(12) 0.0214(12) -0.0024(8) 0.0013(8) 0.0025(9)
C25 0.0113(10) 0.0202(11) 0.0209(12) -0.0016(8) -0.0008(8) 0.0027(9)

loop_
_atom_type_symbol
_atom_type_description
_atom_type_scat_dispersion_real
_atom_type_scat_dispersion_imag
_atom_type_scat_source
C C 0.0033 0.0016 'International Tables Vol C Tables 4.2.6.8 and 6.1.1.4'
H H 0.0000 0.0000 'International Tables Vol C Tables 4.2.6.8 and 6.1.1.4'
N N 0.0061 0.0033 'International Tables Vol C Tables 4.2.6.8 and 6.1.1.4'
O O 0.0106 0.0060 'International Tables Vol C Tables 4.2.6.8 and 6.1.1.4'
F F 0.0171 0.0103 'International Tables Vol C Tables 4.2.6.8 and 6.1.1.4'
Cu Cu 0.3201 1.2651 'International Tables Vol C Tables 4.2.6.8 and 6.1.1.4'

loop_
_geom_angle_atom_site_label_1
_geom_angle_atom_site_label_2
_geom_angle_atom_site_label_3
_geom_angle
_geom_angle_publ_flag
O2 Cu O3 93.45(6) y
O2 Cu N2 92.17(7) y
O3 Cu N2 171.98(7) y
O2 Cu N1 170.82(6) y
O3 Cu N1 92.60(6) y
N2 Cu N1 81.16(7) y
O2 Cu O4 89.69(6) y
O3 Cu O4 89.45(6) y
N2 Cu O4 96.31(6) y
N1 Cu O4 97.27(6) y
C O2 Cu 126.64(13) ?
C11 O3 Cu 121.03(13) ?
N6 O4 Cu 112.59(13) ?
H3 O10 H4 111(2) ?
H1 O11 H2 108(2) ?
C1 N1 C5 119.11(19) ?
C1 N1 Cu 126.54(14) ?
C5 N1 Cu 114.21(14) ?
C10 N2 C6 119.68(18) ?
C10 N2 Cu 126.00(15) ?
C6 N2 Cu 114.30(14) ?
C13 N3 C16 119.60(18) ?
C13 N3 C14 121.63(17) ?
C16 N3 C14 118.77(16) ?
C18 N4 C22 116.19(17) ?
C18 N4 C25 114.54(16) ?
C22 N4 C25 110.14(16) ?
C24 N5 C23 111.55(16) ?
C24 N5 H5A 109.3 ?
C23 N5 H5A 109.3 ?
C24 N5 H5B 109.3 ?
C23 N5 H5B 109.3 ?
H5A N5 H5B 108.0 ?
O6 N6 O5 120.4(2) ?
O6 N6 O4 120.2(2) ?
O5 N6 O4 119.4(2) ?
O9 N7 O7 120.5(2) ?
O9 N7 O8 119.0(2) ?
O7 N7 O8 120.5(2) ?
O1 C O2 122.79(18) ?
O1 C C12 117.48(18) ?
O2 C C12 119.70(18) ?
N1 C1 C2 122.30(19) ?
N1 C1 H1A 118.8 ?
C2 C1 H1A 118.8 ?
C1 C2 C3 118.6(2) ?
C1 C2 H2A 120.7 ?
C3 C2 H2A 120.7 ?
C2 C3 C4 119.7(2) ?
C2 C3 H3A 120.2 ?
C4 C3 H3A 120.2 ?
C5 C4 C3 118.6(2) ?
C5 C4 H4A 120.7 ?
C3 C4 H4A 120.7 ?
N1 C5 C4 121.6(2) ?
N1 C5 C6 114.14(19) ?
C4 C5 C6 124.22(19) ?
N2 C6 C7 121.5(2) ?
N2 C6 C5 114.90(17) ?
C7 C6 C5 123.6(2) ?
C8 C7 C6 118.3(2) ?
C8 C7 H7 120.9 ?
C6 C7 H7 120.9 ?
C7 C8 C9 120.1(2) ?
C7 C8 H8 119.9 ?
C9 C8 H8 119.9 ?
C8 C9 C10 118.6(2) ?
C8 C9 H9 120.7 ?
C10 C9 H9 120.7 ?
N2 C10 C9 121.8(2) ?
N2 C10 H10 119.1 ?
C9 C10 H10 119.1 ?
O3 C11 C12 125.43(18) ?
O3 C11 C21 118.04(18) ?
C12 C11 C21 116.49(18) ?
C13 C12 C11 119.04(18) ?
C13 C12 C 116.56(18) ?
C11 C12 C 124.26(18) ?
N3 C13 C12 124.71(19) ?
N3 C13 H13 117.6 ?
C12 C13 H13 117.6 ?
N3 C14 C15 114.55(17) ?
N3 C14 H14A 108.6 ?
C15 C14 H14A 108.6 ?
N3 C14 H14B 108.6 ?
C15 C14 H14B 108.6 ?
H14A C14 H14B 107.6 ?
C14 C15 H15A 109.5 ?
C14 C15 H15B 109.5 ?
H15A C15 H15B 109.5 ?
C14 C15 H15C 109.5 ?
H15A C15 H15C 109.5 ?
H15B C15 H15C 109.5 ?
N3 C16 C21 118.51(17) ?
N3 C16 C17 121.03(19) ?
C21 C16 C17 120.46(19) ?
C18 C17 C16 120.8(2) ?
C18 C17 H17 119.6 ?
C16 C17 H17 119.6 ?
C17 C18 N4 123.87(19) ?
C17 C18 C19 116.98(18) ?
N4 C18 C19 119.12(18) ?
C20 C19 F 118.54(19) ?
C20 C19 C18 123.34(19) ?
F C19 C18 118.10(17) ?
C19 C20 C21 119.9(2) ?
C19 C20 H20 120.1 ?
C21 C20 H20 120.1 ?
C16 C21 C20 118.52(18) ?
C16 C21 C11 121.63(19) ?
C20 C21 C11 119.85(19) ?
N4 C22 C23 110.50(18) ?
N4 C22 H22A 109.6 ?
C23 C22 H22A 109.6 ?
N4 C22 H22B 109.6 ?
C23 C22 H22B 109.6 ?
H22A C22 H22B 108.1 ?
N5 C23 C22 111.52(17) ?
N5 C23 H23A 109.3 ?
C22 C23 H23A 109.3 ?
N5 C23 H23B 109.3 ?
C22 C23 H23B 109.3 ?
H23A C23 H23B 108.0 ?
N5 C24 C25 109.68(17) ?
N5 C24 H24A 109.7 ?
C25 C24 H24A 109.7 ?
N5 C24 H24B 109.7 ?
C25 C24 H24B 109.7 ?
H24A C24 H24B 108.2 ?
N4 C25 C24 110.20(17) ?
N4 C25 H25A 109.6 ?
C24 C25 H25A 109.6 ?
N4 C25 H25B 109.6 ?
C24 C25 H25B 109.6 ?
H25A C25 H25B 108.1 ?

loop_
_geom_bond_atom_site_label_1
_geom_bond_atom_site_label_2
_geom_bond_distance
_geom_bond_publ_flag
Cu O2 1.9217(15) y
Cu O3 1.9289(14) y
Cu N2 1.9967(17) y
Cu N1 1.9983(18) y
Cu O4 2.3760(16) y
O1 C 1.246(3) ?
O2 C 1.275(2) ?
O3 C11 1.282(2) ?
O4 N6 1.269(3) ?
O5 N6 1.249(3) ?
O6 N6 1.226(3) ?
O7 N7 1.244(3) ?
O8 N7 1.257(3) ?
O9 N7 1.242(3) ?
O10 H3 0.857(17) ?
O10 H4 0.847(17) ?
O11 H1 0.848(17) ?
O11 H2 0.858(17) ?
F C19 1.360(2) ?
N1 C1 1.336(3) ?
N1 C5 1.358(3) ?
N2 C10 1.338(3) ?
N2 C6 1.348(3) ?
N3 C13 1.338(3) ?
N3 C16 1.402(3) ?
N3 C14 1.491(3) ?
N4 C18 1.405(3) ?
N4 C22 1.463(3) ?
N4 C25 1.475(3) ?
N5 C24 1.488(3) ?
N5 C23 1.491(3) ?
N5 H5A 0.9000 ?
N5 H5B 0.9000 ?
C C12 1.503(3) ?
C1 C2 1.383(3) ?
C1 H1A 0.9300 ?
C2 C3 1.384(3) ?
C2 H2A 0.9300 ?
C3 C4 1.388(3) ?
C3 H3A 0.9300 ?
C4 C5 1.386(3) ?
C4 H4A 0.9300 ?
C5 C6 1.475(3) ?
C6 C7 1.396(3) ?
C7 C8 1.381(3) ?
C7 H7 0.9300 ?
C8 C9 1.383(3) ?
C8 H8 0.9300 ?
C9 C10 1.387(3) ?
C9 H9 0.9300 ?
C10 H10 0.9300 ?
C11 C12 1.417(3) ?
C11 C21 1.447(3) ?
C12 C13 1.379(3) ?
C13 H13 0.9300 ?
C14 C15 1.512(3) ?
C14 H14A 0.9700 ?
C14 H14B 0.9700 ?
C15 H15A 0.9600 ?
C15 H15B 0.9600 ?
C15 H15C 0.9600 ?
C16 C21 1.404(3) ?
C16 C17 1.408(3) ?
C17 C18 1.388(3) ?
C17 H17 0.9300 ?
C18 C19 1.414(3) ?
C19 C20 1.352(3) ?
C20 C21 1.407(3) ?
C20 H20 0.9300 ?
C22 C23 1.522(3) ?
C22 H22A 0.9700 ?
C22 H22B 0.9700 ?
C23 H23A 0.9700 ?
C23 H23B 0.9700 ?
C24 C25 1.511(3) ?
C24 H24A 0.9700 ?
C24 H24B 0.9700 ?
C25 H25A 0.9700 ?
C25 H25B 0.9700 ?

loop_
_geom_hbond_atom_site_label_D
_geom_hbond_atom_site_label_H
_geom_hbond_atom_site_label_A
_geom_hbond_site_symmetry_A
_geom_hbond_distance_DH
_geom_hbond_distance_HA
_geom_hbond_distance_DA
_geom_hbond_angle_DHA
O10 H3 O4 . 0.857(17) 2.02(2) 2.843(3) 161(3)
O10 H3 O6 . 0.857(17) 2.49(2) 3.167(4) 137(3)
O10 H3 N6 . 0.857(17) 2.57(2) 3.371(3) 157(3)
O10 H4 O9 . 0.847(17) 2.03(2) 2.829(3) 156(3)
O10 H4 O8 . 0.847(17) 2.65(2) 3.345(3) 140(3)
O10 H4 N7 . 0.847(17) 2.700(19) 3.517(3) 163(3)
O11 H1 O5 2_545 0.848(17) 1.99(2) 2.795(3) 157(3)
O11 H2 O8 3_665 0.858(17) 2.08(2) 2.908(3) 164(3)
O11 H2 O7 3_665 0.858(17) 2.40(2) 3.103(3) 139(3)
O11 H2 N7 3_665 0.858(17) 2.574(18) 3.417(3) 168(3)
N5 H5A O1 1_455 0.90 1.79 2.686(2) 175.5
N5 H5B O10 2_545 0.90 2.07 2.850(3) 144.1
